data_1503016
loop_
_publ_author_name
'Zhang, Zibin'
'Xia, Binyuan'
'Han, Chengyou'
'Yu, Yihua'
'Huang, Feihe'

_publ_section_title
;
 Syntheses of copillar[5]arenes by co-oligomerization of different
 monomers.
;
_journal_issue 15
_journal_name_full 'Organic letters'
_journal_page_first 3285
_journal_page_last 3287
_journal_paper_doi 10.1021/ol100883k
_journal_volume 12
_journal_year 2010
_chemical_formula_moiety 'C59 H77 O10, 0.5(C12 H26)'
_chemical_formula_sum 'C65 H90 O10'
_chemical_formula_weight 1031.37
_chemical_name_systematic
; 
 ? 
;
_space_group_IT_number 2
_symmetry_cell_setting triclinic
_symmetry_space_group_name_Hall '-P 1'
_symmetry_space_group_name_H-M 'P -1'
_atom_sites_solution_hydrogens geom
_atom_sites_solution_primary direct
_atom_sites_solution_secondary difmap
_audit_creation_method SHELXL-97
_cell_angle_alpha 73.314(2)
_cell_angle_beta 83.9770(10)
_cell_angle_gamma 76.654(2)
_cell_formula_units_Z 2
_cell_length_a 12.1826(2)
_cell_length_b 13.2648(2)
_cell_length_c 19.6464(3)
_cell_measurement_reflns_used 28933
_cell_measurement_temperature 293(2)
_cell_measurement_theta_max 29.4156
_cell_measurement_theta_min 3.2118
_cell_volume 2956.49(9)
_computing_cell_refinement
;
CrysAlisPro, Oxford Diffraction Ltd.,
Version 1.171.33.52 (release 06-11-2009 CrysAlis171 .NET)
(compiled Nov  6 2009,16:24:50)
;
_computing_data_collection
;
CrysAlisPro, Oxford Diffraction Ltd.,
Version 1.171.33.52 (release 06-11-2009 CrysAlis171 .NET)
(compiled Nov  6 2009,16:24:50)
;
_computing_data_reduction
;
CrysAlisPro, Oxford Diffraction Ltd.,
Version 1.171.33.52 (release 06-11-2009 CrysAlis171 .NET)
(compiled Nov  6 2009,16:24:50)
;
_computing_molecular_graphics
;
 OLEX2: a complete structure solution, refinement and analysis program.
 Dolomanov et al., J. Appl. Cryst. (2009). 42, 339-341
;
_computing_publication_material
;
 OLEX2: a complete structure solution, refinement and analysis program.
 Dolomanov et al., J. Appl. Cryst. (2009). 42, 339-341
;
_diffrn_ambient_temperature 293(2)
_diffrn_detector_area_resol_mean 10.3592
_diffrn_measured_fraction_theta_full 0.998
_diffrn_measured_fraction_theta_max 0.998
_diffrn_measurement_device_type 'Xcalibur, Atlas, Gemini ultra'
_diffrn_measurement_method '\w scans'
_diffrn_radiation_monochromator graphite
_diffrn_radiation_source 'fine-focus sealed tube'
_diffrn_radiation_type MoK\a
_diffrn_radiation_wavelength 0.71073
_diffrn_reflns_av_R_equivalents 0.0204
_diffrn_reflns_av_sigmaI/netI 0.0189
_diffrn_reflns_limit_h_max 14
_diffrn_reflns_limit_h_min -14
_diffrn_reflns_limit_k_max 15
_diffrn_reflns_limit_k_min -15
_diffrn_reflns_limit_l_max 23
_diffrn_reflns_limit_l_min -23
_diffrn_reflns_number 52318
_diffrn_reflns_theta_full 25.10
_diffrn_reflns_theta_max 25.10
_diffrn_reflns_theta_min 3.22
_exptl_absorpt_coefficient_mu 0.076
_exptl_absorpt_correction_T_max 0.98
_exptl_absorpt_correction_T_min 0.96
_exptl_absorpt_correction_type multi-scan
_exptl_absorpt_process_details
;
CrysAlisPro, Oxford Diffraction Ltd.,
Version 1.171.33.53 (release 17-11-2009 CrysAlis171 .NET)
(compiled Nov 17 2009,16:58:22)
Empirical absorption correction using spherical harmonics,
 implemented in SCALE3 ABSPACK scaling algorithm.
;
_exptl_crystal_colour COLORLESS
_exptl_crystal_density_diffrn 1.159
_exptl_crystal_density_method 'not measured'
_exptl_crystal_description PLATELET
_exptl_crystal_F_000 1120
_exptl_crystal_size_max 0.48
_exptl_crystal_size_mid 0.42
_exptl_crystal_size_min 0.24
_refine_diff_density_max 0.862
_refine_diff_density_min -0.834
_refine_diff_density_rms 0.058
_refine_ls_extinction_method none
_refine_ls_goodness_of_fit_ref 1.093
_refine_ls_hydrogen_treatment constr
_refine_ls_matrix_type full
_refine_ls_number_parameters 693
_refine_ls_number_reflns 10530
_refine_ls_number_restraints 0
_refine_ls_restrained_S_all 1.093
_refine_ls_R_factor_all 0.0874
_refine_ls_R_factor_gt 0.0757
_refine_ls_shift/su_max 0.000
_refine_ls_shift/su_mean 0.000
_refine_ls_structure_factor_coef Fsqd
_refine_ls_weighting_details 'calc w=1/[\s^2^(Fo^2^)+(0.0265P)^2^+6.9802P] where P=(Fo^2^+2Fc^2^)/3'
_refine_ls_weighting_scheme calc
_refine_ls_wR_factor_gt 0.1644
_refine_ls_wR_factor_ref 0.1685
_reflns_number_gt 8658
_reflns_number_total 10530
_reflns_threshold_expression >2sigma(I)
_cod_data_source_file ol100883k_si_001.cif
_cod_data_source_block 3
_cod_depositor_comments
;
The following automatic conversions were performed:

'_symmetry_cell_setting' value 'TRICLINIC' changed to 'triclinic'
according to /home/saulius/struct/CIF-dictionaries/cif_core.dic
dictionary named 'cif_core.dic' version 2.4.2 from 2011-04-26.

Automatic conversion script
Id: cif_fix_values 1715 2011-07-08 13:25:40Z adriana 

The following automatic conversions were performed:

'_exptl_absorpt_correction_type' value 'multi-scan'' was replaced
with the value 'multi-scan' as specified in the replacement file
'src/cod-tools/trunk/data/replacement-values/replacement_values.lst'.

Automatic conversion script
Id: cif_fix_values 5376 2017-05-30 11:51:03Z andrius 
;
_cod_original_cell_volume 2956.49(8)
_cod_database_code 1503016

loop_
_symmetry_equiv_pos_as_xyz
'x, y, z'
'-x, -y, -z'

loop_
_atom_site_label
_atom_site_type_symbol
_atom_site_fract_x
_atom_site_fract_y
_atom_site_fract_z
_atom_site_U_iso_or_equiv
_atom_site_adp_type
_atom_site_occupancy
_atom_site_symmetry_multiplicity
_atom_site_calc_flag
_atom_site_refinement_flags
_atom_site_disorder_assembly
_atom_site_disorder_group
O1 O 0.70551(17) 0.68397(16) 0.22452(11) 0.0281(5) Uani 1 1 d . . .
O2 O 0.52295(17) 1.11945(16) 0.17391(10) 0.0268(5) Uani 1 1 d . A 2
O3 O 0.40143(18) 0.48404(17) 0.23039(12) 0.0339(5) Uani 1 1 d . A .
O4 O 0.38155(18) 0.89298(19) 0.04796(11) 0.0352(5) Uani 1 1 d . . .
O5 O 0.08060(18) 0.58130(17) 0.43404(12) 0.0338(5) Uani 1 1 d . . .
O6 O 0.03165(18) 0.79774(17) 0.14977(11) 0.0313(5) Uani 1 1 d . A .
O7 O 0.25865(19) 0.79362(18) 0.54462(12) 0.0365(5) Uani 1 1 d . A .
O8 O -0.06931(17) 1.01036(16) 0.34861(11) 0.0268(5) Uani 1 1 d . . .
O9 O 0.63031(17) 0.85689(16) 0.42186(11) 0.0280(5) Uani 1 1 d . . .
O10 O 0.25023(16) 1.18619(16) 0.37224(11) 0.0282(5) Uani 1 1 d . A .
C1 C 0.6645(2) 0.7928(2) 0.21288(16) 0.0235(6) Uani 1 1 d . A .
C2 C 0.6761(2) 0.8509(2) 0.25943(15) 0.0222(6) Uani 1 1 d . . .
H2 H 0.7160 0.8158 0.3005 0.027 Uiso 1 1 calc R . .
C3 C 0.6295(2) 0.9602(2) 0.24587(15) 0.0216(6) Uani 1 1 d . A .
C4 C 0.5699(2) 1.0115(2) 0.18373(15) 0.0228(6) Uani 1 1 d . . .
C5 C 0.5609(2) 0.9543(2) 0.13636(15) 0.0250(6) Uani 1 1 d . A .
H5 H 0.5235 0.9899 0.0945 0.030 Uiso 1 1 calc R . .
C6 C 0.6068(2) 0.8449(2) 0.15031(15) 0.0228(6) Uani 1 1 d . . .
C7 C 0.5925(2) 0.7816(3) 0.09969(16) 0.0272(7) Uani 1 1 d . A .
H7B H 0.5869 0.8288 0.0517 0.033 Uiso 1 1 calc R . .
H7A H 0.6587 0.7243 0.1005 0.033 Uiso 1 1 calc R . .
C8 C 0.4883(2) 0.7331(3) 0.11905(15) 0.0255(7) Uani 1 1 d . . .
C9 C 0.3838(3) 0.7908(3) 0.09337(15) 0.0270(7) Uani 1 1 d . A .
C10 C 0.2888(2) 0.7464(3) 0.11229(15) 0.0268(7) Uani 1 1 d . . .
H10 H 0.2198 0.7858 0.0936 0.032 Uiso 1 1 calc R A .
C11 C 0.2945(2) 0.6439(2) 0.15866(16) 0.0254(6) Uani 1 1 d . A .
C12 C 0.3990(2) 0.5859(2) 0.18443(16) 0.0255(6) Uani 1 1 d . . .
C13 C 0.4949(3) 0.6296(2) 0.16429(15) 0.0259(6) Uani 1 1 d . A .
H13 H 0.5645 0.5891 0.1813 0.031 Uiso 1 1 calc R . .
C14 C 0.5093(3) 0.4218(3) 0.2543(2) 0.0397(8) Uani 1 1 d . . .
H14B H 0.5586 0.4130 0.2141 0.059 Uiso 1 1 calc R A .
H14A H 0.5010 0.3524 0.2842 0.059 Uiso 1 1 calc R . .
H14C H 0.5407 0.4581 0.2809 0.059 Uiso 1 1 calc R . .
C15 C 0.2741(3) 0.9569(3) 0.02510(19) 0.0433(9) Uani 1 1 d . . .
H15C H 0.2834 1.0254 -0.0057 0.065 Uiso 1 1 calc R . .
H15B H 0.2267 0.9676 0.0657 0.065 Uiso 1 1 calc R . .
H15A H 0.2398 0.9209 -0.0002 0.065 Uiso 1 1 calc R . .
C16 C 0.1868(2) 0.6011(3) 0.18031(17) 0.0290(7) Uani 1 1 d . . .
H16B H 0.1413 0.6199 0.1391 0.035 Uiso 1 1 calc R A .
H16A H 0.2060 0.5232 0.1975 0.035 Uiso 1 1 calc R . .
C17 C 0.1188(2) 0.6467(2) 0.23788(16) 0.0241(6) Uani 1 1 d . A .
C18 C 0.0461(2) 0.7481(2) 0.22114(15) 0.0228(6) Uani 1 1 d . . .
C19 C -0.0087(2) 0.7929(2) 0.27471(16) 0.0222(6) Uani 1 1 d . A .
H19 H -0.0547 0.8614 0.2625 0.027 Uiso 1 1 calc R . .
C20 C 0.0038(2) 0.7374(2) 0.34602(15) 0.0210(6) Uani 1 1 d . . .
C21 C 0.0735(2) 0.6342(2) 0.36241(16) 0.0252(6) Uani 1 1 d . A .
C22 C 0.1303(2) 0.5910(2) 0.30896(17) 0.0259(7) Uani 1 1 d . . .
H22 H 0.1773 0.5230 0.3211 0.031 Uiso 1 1 calc R A .
C23 C 0.1485(3) 0.4757(3) 0.4532(2) 0.0526(11) Uani 1 1 d . . .
H23A H 0.1208 0.4303 0.4318 0.079 Uiso 1 1 calc R . .
H23C H 0.1455 0.4474 0.5040 0.079 Uiso 1 1 calc R . .
H23B H 0.2252 0.4780 0.4367 0.079 Uiso 1 1 calc R . .
C24 C -0.0397(3) 0.9024(3) 0.13142(19) 0.0410(8) Uani 1 1 d . . .
H24A H -0.0420 0.9294 0.0806 0.061 Uiso 1 1 calc R A .
H24C H -0.0106 0.9500 0.1501 0.061 Uiso 1 1 calc R . .
H24B H -0.1146 0.8984 0.1512 0.061 Uiso 1 1 calc R . .
C25 C -0.0541(2) 0.7885(2) 0.40377(16) 0.0239(6) Uani 1 1 d . A .
H25A H -0.0733 0.7329 0.4445 0.029 Uiso 1 1 calc R . .
H25B H -0.1236 0.8379 0.3863 0.029 Uiso 1 1 calc R . .
C26 C 0.0204(2) 0.8487(2) 0.42681(15) 0.0227(6) Uani 1 1 d . . .
C27 C 0.0120(2) 0.9588(2) 0.39855(14) 0.0211(6) Uani 1 1 d . A .
C28 C 0.0816(2) 1.0119(2) 0.42076(14) 0.0223(6) Uani 1 1 d . . .
H28 H 0.0733 1.0860 0.4022 0.027 Uiso 1 1 calc R A .
C29 C 0.1631(2) 0.9564(2) 0.47008(14) 0.0243(6) Uani 1 1 d . A .
C30 C 0.1736(2) 0.8458(3) 0.49676(15) 0.0271(7) Uani 1 1 d . . .
C31 C 0.1023(2) 0.7930(2) 0.47634(15) 0.0256(6) Uani 1 1 d . A .
H31 H 0.1092 0.7192 0.4960 0.031 Uiso 1 1 calc R . .
C32 C 0.2735(4) 0.6807(3) 0.5708(2) 0.0546(11) Uani 1 1 d . . .
H32A H 0.2890 0.6489 0.5318 0.082 Uiso 1 1 calc R A .
H32B H 0.2060 0.6629 0.5966 0.082 Uiso 1 1 calc R . .
H32C H 0.3357 0.6535 0.6020 0.082 Uiso 1 1 calc R . .
C33 C -0.0840(3) 1.1239(3) 0.32182(17) 0.0356(8) Uani 1 1 d . . .
H33A H -0.1467 1.1510 0.2911 0.053 Uiso 1 1 calc R . .
H33B H -0.0167 1.1413 0.2955 0.053 Uiso 1 1 calc R . .
H33C H -0.0985 1.1561 0.3607 0.053 Uiso 1 1 calc R . .
C34 C 0.2402(2) 1.0151(3) 0.49245(15) 0.0259(6) Uani 1 1 d . . .
H34B H 0.1998 1.0877 0.4914 0.031 Uiso 1 1 calc R A .
H34A H 0.2623 0.9783 0.5408 0.031 Uiso 1 1 calc R . .
C35 C 0.3446(2) 1.0199(2) 0.44364(14) 0.0218(6) Uani 1 1 d . A .
C36 C 0.3474(2) 1.1054(2) 0.38288(15) 0.0208(6) Uani 1 1 d . . .
C37 C 0.4426(2) 1.1072(2) 0.33755(15) 0.0206(6) Uani 1 1 d . A .
H37 H 0.4435 1.1655 0.2977 0.025 Uiso 1 1 calc R . .
C38 C 0.5372(2) 1.0229(2) 0.35069(14) 0.0193(6) Uani 1 1 d . . .
C39 C 0.5341(2) 0.9376(2) 0.41148(15) 0.0214(6) Uani 1 1 d . A .
C40 C 0.4395(2) 0.9368(2) 0.45716(15) 0.0224(6) Uiso 1 1 d . A 1
H40 H 0.4395 0.8795 0.4977 0.027 Uiso 1 1 calc R A 1
C41 C 0.6287(3) 0.7656(2) 0.48102(17) 0.0351(8) Uani 1 1 d . . .
H41A H 0.5692 0.7317 0.4766 0.053 Uiso 1 1 calc R . .
H41C H 0.6159 0.7879 0.5241 0.053 Uiso 1 1 calc R . .
H41B H 0.6998 0.7155 0.4824 0.053 Uiso 1 1 calc R . .
C42 C 0.2485(3) 1.2740(3) 0.31109(19) 0.0410(9) Uani 1 1 d . . .
H42A H 0.2618 1.2481 0.2694 0.061 Uiso 1 1 calc R A .
H42C H 0.3063 1.3113 0.3133 0.061 Uiso 1 1 calc R . .
H42B H 0.1761 1.3223 0.3090 0.061 Uiso 1 1 calc R . .
C43 C 0.6379(2) 1.0223(2) 0.29848(15) 0.0214(6) Uani 1 1 d . A .
H43A H 0.7066 0.9896 0.3243 0.026 Uiso 1 1 calc R . .
H43B H 0.6419 1.0958 0.2729 0.026 Uiso 1 1 calc R . .
C44 C 0.7862(3) 0.6314(2) 0.27839(17) 0.0289(7) Uani 1 1 d . . .
H44A H 0.7491 0.6239 0.3252 0.035 Uiso 1 1 calc R . .
H44B H 0.8434 0.6732 0.2742 0.035 Uiso 1 1 calc R . .
C45 C 0.8394(3) 0.5221(2) 0.26806(18) 0.0343(7) Uani 1 1 d . . .
H45A H 0.7820 0.4795 0.2765 0.041 Uiso 1 1 calc R . .
H45B H 0.8962 0.4861 0.3032 0.041 Uiso 1 1 calc R . .
C46 C 0.8942(3) 0.5261(3) 0.19440(18) 0.0349(8) Uani 1 1 d . . .
H46A H 0.8355 0.5504 0.1600 0.042 Uiso 1 1 calc R . .
H46B H 0.9418 0.5786 0.1826 0.042 Uiso 1 1 calc R . .
C47 C 0.9644(3) 0.4194(3) 0.1878(2) 0.0505(10) Uani 1 1 d . C .
H47A H 0.9204 0.3644 0.2067 0.061 Uiso 1 1 calc R . .
H47B H 1.0300 0.4006 0.2165 0.061 Uiso 1 1 calc R . .
C48 C 1.0039(3) 0.4190(4) 0.1122(3) 0.0676(14) Uani 1 1 d . . .
H48B H 1.0496 0.4722 0.0917 0.081 Uiso 0.50 1 calc PR B 1
H48A H 0.9404 0.4329 0.0824 0.081 Uiso 0.50 1 calc PR B 1
H48C H 0.9376 0.4524 0.0840 0.081 Uiso 0.50 1 calc PR B 2
H48D H 1.0543 0.4689 0.0978 0.081 Uiso 0.50 1 calc PR B 2
C49 C 1.0581(7) 0.3284(6) 0.0868(4) 0.0437(13) Uiso 0.50 1 d P C 2
H49B H 1.1316 0.3031 0.1076 0.052 Uiso 0.50 1 calc PR C 2
H49A H 1.0157 0.2728 0.1084 0.052 Uiso 0.50 1 calc PR C 2
C50 C 1.0799(7) 0.2947(6) 0.1219(4) 0.0437(13) Uiso 0.50 1 d P C 1
H50B H 1.1356 0.2803 0.1571 0.052 Uiso 0.50 1 calc PR C 1
H50A H 1.0306 0.2441 0.1397 0.052 Uiso 0.50 1 calc PR C 1
C51 C 1.1391(7) 0.2758(7) 0.0547(5) 0.0536(14) Uiso 0.50 1 d P C 1
C52 C 1.0774(7) 0.3286(7) 0.0139(4) 0.0536(14) Uiso 0.50 1 d P C 2
H52A H 1.0208 0.3850 -0.0140 0.064 Uiso 0.50 1 calc PR C 2
H52B H 1.1507 0.3454 -0.0024 0.064 Uiso 0.50 1 calc PR C 2
C53 C 1.0747(8) 0.2547(8) 0.0048(5) 0.0596(17) Uiso 0.50 1 d P C 2
H53B H 1.0892 0.2595 -0.0449 0.089 Uiso 0.50 1 calc PR C 2
H53A H 1.0014 0.2387 0.0191 0.089 Uiso 0.50 1 calc PR C 2
H53C H 1.1310 0.1985 0.0318 0.089 Uiso 0.50 1 calc PR C 2
C54 C 1.1395(8) 0.2140(8) 0.0025(5) 0.0596(17) Uiso 0.50 1 d P C 1
H54B H 1.1242 0.2630 -0.0437 0.089 Uiso 0.50 1 calc PR C 1
H54A H 1.0824 0.1719 0.0167 0.089 Uiso 0.50 1 calc PR C 1
H54C H 1.2121 0.1672 0.0009 0.089 Uiso 0.50 1 calc PR C 1
C55 C 0.4729(3) 1.1772(2) 0.10728(15) 0.0281(7) Uani 1 1 d . . .
H55A H 0.4123 1.1454 0.1002 0.034 Uiso 1 1 calc R A 2
H55B H 0.5289 1.1740 0.0686 0.034 Uiso 1 1 calc R A 2
C56 C 0.4272(3) 1.2925(2) 0.10812(16) 0.0284(7) Uani 1 1 d . A .
H56B H 0.4838 1.3188 0.1255 0.034 Uiso 1 1 calc R . .
H56A H 0.3612 1.2966 0.1402 0.034 Uiso 1 1 calc R . .
C57 C 0.3955(3) 1.3630(3) 0.03382(16) 0.0323(7) Uani 1 1 d . . .
H57A H 0.3430 1.3329 0.0158 0.039 Uiso 1 1 calc R A .
H57B H 0.4629 1.3607 0.0028 0.039 Uiso 1 1 calc R . .
C58 C 0.3424(3) 1.4803(2) 0.03019(16) 0.0282(7) Uani 1 1 d . A .
H58B H 0.3921 1.5095 0.0513 0.034 Uiso 1 1 calc R . .
H58A H 0.2715 1.4837 0.0578 0.034 Uiso 1 1 calc R . .
C59 C 0.3207(3) 1.5494(2) -0.04591(16) 0.0285(7) Uani 1 1 d . . .
H59B H 0.3917 1.5448 -0.0734 0.034 Uiso 1 1 calc R A .
H59A H 0.2709 1.5200 -0.0667 0.034 Uiso 1 1 calc R . .
C60 C 0.2687(3) 1.6673(2) -0.05215(16) 0.0283(7) Uani 1 1 d . A .
H60A H 0.1985 1.6719 -0.0238 0.034 Uiso 1 1 calc R . .
H60B H 0.3194 1.6972 -0.0324 0.034 Uiso 1 1 calc R . .
C61 C 0.2450(3) 1.7349(2) -0.12769(17) 0.0311(7) Uani 1 1 d . . .
H61A H 0.1955 1.7043 -0.1479 0.037 Uiso 1 1 calc R A .
H61B H 0.3154 1.7320 -0.1559 0.037 Uiso 1 1 calc R . .
C62 C 0.1907(3) 1.8517(3) -0.13231(19) 0.0365(8) Uani 1 1 d . A .
H62B H 0.1735 1.8897 -0.1808 0.055 Uiso 1 1 calc R . .
H62C H 0.2419 1.8841 -0.1160 0.055 Uiso 1 1 calc R . .
H62A H 0.1224 1.8550 -0.1031 0.055 Uiso 1 1 calc R . .
C63 C 0.1955(13) 1.0511(9) 0.2157(6) 0.078(3) Uani 0.50 1 d P D 2
H63A H 0.1785 1.0778 0.1663 0.117 Uiso 0.50 1 calc PR D 2
H63C H 0.2450 1.0910 0.2262 0.117 Uiso 0.50 1 calc PR D 2
H63B H 0.1269 1.0593 0.2443 0.117 Uiso 0.50 1 calc PR D 2
C64 C 0.2354(13) 0.9952(10) 0.2261(6) 0.078(3) Uani 0.50 1 d P E 1
H64B H 0.2717 1.0042 0.1796 0.117 Uiso 0.50 1 calc PR E 1
H64C H 0.2166 1.0631 0.2373 0.117 Uiso 0.50 1 calc PR E 1
H64A H 0.1678 0.9693 0.2269 0.117 Uiso 0.50 1 calc PR E 1
C65 C 0.3149(10) 0.9144(9) 0.2806(8) 0.071(3) Uani 0.50 1 d P E 1
H65A H 0.3908 0.9233 0.2640 0.085 Uiso 0.50 1 calc PR E 1
H65B H 0.2995 0.9366 0.3242 0.085 Uiso 0.50 1 calc PR E 1
C66 C 0.2512(9) 0.9363(9) 0.2314(7) 0.071(3) Uani 0.50 1 d P D 2
H66A H 0.1944 0.8999 0.2245 0.085 Uiso 0.50 1 calc PR D 2
H66B H 0.3079 0.9312 0.1933 0.085 Uiso 0.50 1 calc PR D 2
C67 C 0.3035(13) 0.8713(10) 0.2930(5) 0.078(3) Uani 0.50 1 d P D 2
H67A H 0.2438 0.8738 0.3296 0.093 Uiso 0.50 1 calc PR D 2
H67B H 0.3540 0.9129 0.3014 0.093 Uiso 0.50 1 calc PR D 2
C68 C 0.3175(13) 0.7993(10) 0.3001(5) 0.078(3) Uani 0.50 1 d P E 1
H68A H 0.3438 0.7746 0.2581 0.093 Uiso 0.50 1 calc PR E 1
H68B H 0.2401 0.7907 0.3104 0.093 Uiso 0.50 1 calc PR E 1
C69 C 0.3673(11) 0.7610(12) 0.3144(10) 0.083(4) Uani 0.50 1 d P D 2
H69A H 0.3085 0.7196 0.3249 0.099 Uiso 0.50 1 calc PR D 2
H69B H 0.4034 0.7500 0.2699 0.099 Uiso 0.50 1 calc PR D 2
C70 C 0.3896(11) 0.7195(12) 0.3641(9) 0.083(4) Uani 0.50 1 d P E 1
H70A H 0.4668 0.7295 0.3557 0.099 Uiso 0.50 1 calc PR E 1
H70B H 0.3604 0.7397 0.4072 0.099 Uiso 0.50 1 calc PR E 1
C71 C 0.4395(16) 0.7057(17) 0.3588(11) 0.120(4) Uiso 0.50 1 d P D 2
C72 C 0.3910(15) 0.6224(14) 0.3744(9) 0.120(4) Uiso 0.50 1 d P E 1
H72A H 0.3908 0.6066 0.3291 0.143 Uiso 0.50 1 calc PR E 1
H72B H 0.3239 0.6050 0.4022 0.143 Uiso 0.50 1 calc PR E 1
C73 C 0.4707(15) 0.5937(16) 0.3810(9) 0.107(5) Uani 0.50 1 d P D 2
H73B H 0.5329 0.5693 0.3513 0.161 Uiso 0.50 1 calc PR D 2
H73A H 0.4079 0.5633 0.3775 0.161 Uiso 0.50 1 calc PR D 2
H73C H 0.4928 0.5713 0.4295 0.161 Uiso 0.50 1 calc PR D 2
C74 C 0.4922(16) 0.5560(18) 0.4124(9) 0.107(5) Uani 0.50 1 d P E 1
H74B H 0.5582 0.5787 0.3874 0.161 Uiso 0.50 1 calc PR E 1
H74A H 0.4970 0.4818 0.4148 0.161 Uiso 0.50 1 calc PR E 1
H74C H 0.4873 0.5643 0.4596 0.161 Uiso 0.50 1 calc PR E 1

loop_
_atom_site_aniso_label
_atom_site_aniso_U_11
_atom_site_aniso_U_22
_atom_site_aniso_U_33
_atom_site_aniso_U_23
_atom_site_aniso_U_13
_atom_site_aniso_U_12
O1 0.0233(11) 0.0254(11) 0.0395(12) -0.0136(10) -0.0063(9) -0.0042(9)
O2 0.0315(11) 0.0271(11) 0.0190(10) -0.0052(9) -0.0053(9) -0.0003(9)
O3 0.0292(12) 0.0282(12) 0.0470(14) -0.0117(10) 0.0009(10) -0.0109(9)
O4 0.0321(12) 0.0464(14) 0.0262(12) -0.0033(10) 0.0018(9) -0.0160(11)
O5 0.0328(12) 0.0229(11) 0.0333(12) 0.0024(9) 0.0051(10) 0.0032(9)
O6 0.0293(12) 0.0346(12) 0.0287(12) -0.0086(10) -0.0043(9) -0.0030(10)
O7 0.0360(13) 0.0394(13) 0.0283(12) 0.0047(10) -0.0106(10) -0.0103(10)
O8 0.0263(11) 0.0242(11) 0.0288(11) -0.0046(9) -0.0060(9) -0.0043(9)
O9 0.0284(11) 0.0234(11) 0.0268(11) -0.0027(9) -0.0066(9) 0.0022(9)
O10 0.0202(10) 0.0262(11) 0.0337(12) -0.0066(9) -0.0005(9) 0.0016(9)
C1 0.0150(13) 0.0298(16) 0.0286(16) -0.0102(13) 0.0032(11) -0.0091(12)
C2 0.0154(13) 0.0287(16) 0.0231(15) -0.0072(12) -0.0005(11) -0.0057(12)
C3 0.0136(13) 0.0329(16) 0.0210(14) -0.0108(12) 0.0031(11) -0.0074(12)
C4 0.0203(14) 0.0257(15) 0.0214(14) -0.0057(12) 0.0026(11) -0.0056(12)
C5 0.0219(15) 0.0375(18) 0.0169(14) -0.0057(13) 0.0009(11) -0.0119(13)
C6 0.0188(14) 0.0333(16) 0.0206(14) -0.0103(13) 0.0056(11) -0.0130(12)
C7 0.0248(15) 0.0387(18) 0.0241(15) -0.0150(14) 0.0062(12) -0.0139(14)
C8 0.0262(15) 0.0394(18) 0.0197(14) -0.0184(13) 0.0076(12) -0.0150(13)
C9 0.0310(16) 0.0384(18) 0.0176(14) -0.0126(13) 0.0073(12) -0.0162(14)
C10 0.0216(15) 0.0406(18) 0.0250(15) -0.0185(14) 0.0029(12) -0.0094(13)
C11 0.0268(16) 0.0310(16) 0.0276(16) -0.0207(13) 0.0068(12) -0.0118(13)
C12 0.0268(16) 0.0283(16) 0.0281(16) -0.0161(13) 0.0032(12) -0.0104(13)
C13 0.0241(15) 0.0352(17) 0.0249(15) -0.0169(13) 0.0012(12) -0.0087(13)
C14 0.0333(18) 0.0357(19) 0.049(2) -0.0086(16) -0.0040(16) -0.0089(15)
C15 0.038(2) 0.052(2) 0.0331(19) 0.0008(17) 0.0016(15) -0.0126(17)
C16 0.0243(16) 0.0317(17) 0.0387(18) -0.0200(14) 0.0038(13) -0.0102(13)
C17 0.0195(14) 0.0216(15) 0.0362(17) -0.0139(13) 0.0023(12) -0.0081(12)
C18 0.0195(14) 0.0235(15) 0.0285(16) -0.0072(12) -0.0031(12) -0.0097(12)
C19 0.0143(13) 0.0200(14) 0.0341(16) -0.0096(12) -0.0016(12) -0.0043(11)
C20 0.0137(13) 0.0208(14) 0.0304(16) -0.0084(12) 0.0007(11) -0.0062(11)
C21 0.0205(14) 0.0223(15) 0.0309(16) -0.0038(13) 0.0021(12) -0.0064(12)
C22 0.0211(15) 0.0149(14) 0.0396(18) -0.0067(13) 0.0036(13) -0.0028(11)
C23 0.050(2) 0.0307(19) 0.048(2) 0.0134(17) 0.0118(18) 0.0110(17)
C24 0.0354(19) 0.044(2) 0.0346(19) -0.0037(16) -0.0046(15) 0.0016(16)
C25 0.0191(14) 0.0221(15) 0.0299(16) -0.0068(12) 0.0034(12) -0.0053(12)
C26 0.0183(14) 0.0271(15) 0.0239(15) -0.0103(12) 0.0073(11) -0.0067(12)
C27 0.0184(14) 0.0260(15) 0.0181(14) -0.0068(12) 0.0037(11) -0.0039(12)
C28 0.0248(15) 0.0234(15) 0.0190(14) -0.0075(12) 0.0065(11) -0.0070(12)
C29 0.0237(15) 0.0365(17) 0.0156(14) -0.0110(12) 0.0077(11) -0.0107(13)
C30 0.0254(15) 0.0394(18) 0.0150(14) -0.0034(13) 0.0014(11) -0.0098(13)
C31 0.0252(15) 0.0249(15) 0.0235(15) -0.0035(12) 0.0054(12) -0.0056(12)
C32 0.057(3) 0.049(2) 0.047(2) 0.0113(19) -0.026(2) -0.010(2)
C33 0.046(2) 0.0279(17) 0.0294(17) -0.0009(14) -0.0081(15) -0.0071(15)
C34 0.0272(16) 0.0335(17) 0.0194(14) -0.0096(13) 0.0026(12) -0.0093(13)
C35 0.0229(14) 0.0287(16) 0.0189(14) -0.0111(12) -0.0013(11) -0.0096(12)
C36 0.0193(14) 0.0220(14) 0.0230(14) -0.0097(12) -0.0029(11) -0.0030(11)
C37 0.0246(14) 0.0194(14) 0.0182(14) -0.0036(11) -0.0038(11) -0.0058(11)
C38 0.0200(14) 0.0207(14) 0.0197(14) -0.0087(11) -0.0038(11) -0.0037(11)
C39 0.0230(14) 0.0222(15) 0.0202(14) -0.0070(12) -0.0071(11) -0.0029(12)
C41 0.0415(19) 0.0232(16) 0.0336(18) 0.0010(14) -0.0119(15) 0.0004(14)
C42 0.0268(17) 0.0326(19) 0.049(2) -0.0006(16) 0.0029(15) 0.0066(14)
C43 0.0183(14) 0.0242(15) 0.0220(14) -0.0069(12) -0.0028(11) -0.0034(11)
C44 0.0285(16) 0.0276(16) 0.0312(17) -0.0048(13) -0.0058(13) -0.0089(13)
C45 0.0396(19) 0.0233(16) 0.0391(19) -0.0027(14) -0.0123(15) -0.0073(14)
C46 0.0298(17) 0.0318(18) 0.045(2) -0.0119(15) -0.0082(15) -0.0059(14)
C47 0.035(2) 0.042(2) 0.084(3) -0.033(2) -0.021(2) 0.0025(16)
C48 0.036(2) 0.084(3) 0.110(4) -0.067(3) 0.020(2) -0.024(2)
C55 0.0264(16) 0.0339(17) 0.0211(15) -0.0065(13) -0.0052(12) -0.0001(13)
C56 0.0270(16) 0.0334(17) 0.0224(15) -0.0094(13) -0.0038(12) 0.0020(13)
C57 0.0345(18) 0.0371(18) 0.0218(16) -0.0109(14) -0.0043(13) 0.0047(14)
C58 0.0245(15) 0.0347(17) 0.0249(15) -0.0136(13) -0.0022(12) 0.0019(13)
C59 0.0258(16) 0.0334(17) 0.0267(16) -0.0134(14) -0.0059(12) 0.0017(13)
C60 0.0251(16) 0.0294(17) 0.0318(17) -0.0135(14) -0.0026(13) -0.0013(13)
C61 0.0267(16) 0.0303(17) 0.0363(18) -0.0121(14) -0.0048(13) -0.0007(13)
C62 0.0366(19) 0.0288(17) 0.0402(19) -0.0073(15) 0.0006(15) -0.0027(14)
C63 0.127(10) 0.056(8) 0.041(4) -0.016(6) 0.003(5) -0.001(7)
C64 0.127(10) 0.056(8) 0.041(4) -0.016(6) 0.003(5) -0.001(7)
C65 0.052(4) 0.065(5) 0.116(8) -0.058(6) -0.011(4) -0.008(4)
C66 0.052(4) 0.065(5) 0.116(8) -0.058(6) -0.011(4) -0.008(4)
C67 0.161(9) 0.061(6) 0.035(3) -0.014(5) 0.002(4) -0.074(7)
C68 0.161(9) 0.061(6) 0.035(3) -0.014(5) 0.002(4) -0.074(7)
C69 0.061(5) 0.084(8) 0.114(10) -0.071(8) -0.007(7) 0.021(5)
C70 0.061(5) 0.084(8) 0.114(10) -0.071(8) -0.007(7) 0.021(5)
C73 0.074(7) 0.143(14) 0.110(13) -0.088(12) -0.051(7) 0.055(7)
C74 0.074(7) 0.143(14) 0.110(13) -0.088(12) -0.051(7) 0.055(7)

loop_
_atom_type_symbol
_atom_type_description
_atom_type_scat_dispersion_real
_atom_type_scat_dispersion_imag
_atom_type_scat_source
C C 0.0033 0.0016 'International Tables Vol C Tables 4.2.6.8 and 6.1.1.4'
H H 0.0000 0.0000 'International Tables Vol C Tables 4.2.6.8 and 6.1.1.4'
O O 0.0106 0.0060 'International Tables Vol C Tables 4.2.6.8 and 6.1.1.4'

loop_
_geom_angle_atom_site_label_1
_geom_angle_atom_site_label_2
_geom_angle_atom_site_label_3
_geom_angle
C1 O1 C44 118.1(2)
C4 O2 C55 117.3(2)
C12 O3 C14 116.8(2)
C9 O4 C15 117.2(2)
C21 O5 C23 117.5(3)
C18 O6 C24 117.0(2)
C30 O7 C32 116.9(3)
C27 O8 C33 117.1(2)
C39 O9 C41 117.4(2)
C36 O10 C42 117.7(2)
O1 C1 C2 124.0(3)
O1 C1 C6 116.1(3)
C2 C1 C6 119.9(3)
C3 C2 C1 121.3(3)
C3 C2 H2 119.3
C1 C2 H2 119.3
C2 C3 C4 118.4(3)
C2 C3 C43 121.1(3)
C4 C3 C43 120.4(3)
O2 C4 C5 123.8(3)
O2 C4 C3 115.9(2)
C5 C4 C3 120.3(3)
C4 C5 C6 121.2(3)
C4 C5 H5 119.4
C6 C5 H5 119.4
C5 C6 C1 118.8(3)
C5 C6 C7 121.0(3)
C1 C6 C7 120.2(3)
C8 C7 C6 112.2(2)
C8 C7 H7B 109.2
C6 C7 H7B 109.2
C8 C7 H7A 109.2
C6 C7 H7A 109.2
H7B C7 H7A 107.9
C9 C8 C13 118.2(3)
C9 C8 C7 121.2(3)
C13 C8 C7 120.6(3)
C8 C9 C10 120.7(3)
C8 C9 O4 116.1(3)
C10 C9 O4 123.2(3)
C9 C10 C11 121.3(3)
C9 C10 H10 119.3
C11 C10 H10 119.3
C12 C11 C10 118.1(3)
C12 C11 C16 122.7(3)
C10 C11 C16 119.2(3)
C11 C12 O3 116.4(3)
C11 C12 C13 120.6(3)
O3 C12 C13 123.0(3)
C12 C13 C8 121.1(3)
C12 C13 H13 119.5
C8 C13 H13 119.5
O3 C14 H14B 109.5
O3 C14 H14A 109.5
H14B C14 H14A 109.5
O3 C14 H14C 109.5
H14B C14 H14C 109.5
H14A C14 H14C 109.5
O4 C15 H15C 109.5
O4 C15 H15B 109.5
H15C C15 H15B 109.5
O4 C15 H15A 109.5
H15C C15 H15A 109.5
H15B C15 H15A 109.5
C17 C16 C11 111.5(2)
C17 C16 H16B 109.3
C11 C16 H16B 109.3
C17 C16 H16A 109.3
C11 C16 H16A 109.3
H16B C16 H16A 108.0
C22 C17 C18 118.0(3)
C22 C17 C16 120.8(3)
C18 C17 C16 121.2(3)
O6 C18 C19 123.3(3)
O6 C18 C17 116.0(3)
C19 C18 C17 120.6(3)
C20 C19 C18 121.3(3)
C20 C19 H19 119.3
C18 C19 H19 119.3
C19 C20 C21 117.8(3)
C19 C20 C25 120.7(2)
C21 C20 C25 121.5(3)
O5 C21 C22 123.8(3)
O5 C21 C20 115.5(3)
C22 C21 C20 120.7(3)
C17 C22 C21 121.5(3)
C17 C22 H22 119.3
C21 C22 H22 119.3
O5 C23 H23A 109.5
O5 C23 H23C 109.5
H23A C23 H23C 109.5
O5 C23 H23B 109.5
H23A C23 H23B 109.5
H23C C23 H23B 109.5
O6 C24 H24A 109.5
O6 C24 H24C 109.5
H24A C24 H24C 109.5
O6 C24 H24B 109.5
H24A C24 H24B 109.5
H24C C24 H24B 109.5
C20 C25 C26 111.7(2)
C20 C25 H25A 109.3
C26 C25 H25A 109.3
C20 C25 H25B 109.3
C26 C25 H25B 109.3
H25A C25 H25B 107.9
C27 C26 C31 118.1(3)
C27 C26 C25 122.0(3)
C31 C26 C25 119.9(3)
O8 C27 C26 116.0(2)
O8 C27 C28 123.4(3)
C26 C27 C28 120.6(3)
C29 C28 C27 121.2(3)
C29 C28 H28 119.4
C27 C28 H28 119.4
C28 C29 C30 118.1(3)
C28 C29 C34 120.5(3)
C30 C29 C34 121.3(3)
C31 C30 C29 120.9(3)
C31 C30 O7 123.3(3)
C29 C30 O7 115.8(3)
C30 C31 C26 120.9(3)
C30 C31 H31 119.5
C26 C31 H31 119.5
O7 C32 H32A 109.5
O7 C32 H32B 109.5
H32A C32 H32B 109.5
O7 C32 H32C 109.5
H32A C32 H32C 109.5
H32B C32 H32C 109.5
O8 C33 H33A 109.5
O8 C33 H33B 109.5
H33A C33 H33B 109.5
O8 C33 H33C 109.5
H33A C33 H33C 109.5
H33B C33 H33C 109.5
C35 C34 C29 111.0(2)
C35 C34 H34B 109.4
C29 C34 H34B 109.4
C35 C34 H34A 109.4
C29 C34 H34A 109.4
H34B C34 H34A 108.0
C40 C35 C36 118.1(3)
C40 C35 C34 120.5(3)
C36 C35 C34 121.4(3)
C37 C36 O10 123.8(3)
C37 C36 C35 120.7(3)
O10 C36 C35 115.5(2)
C36 C37 C38 121.1(3)
C36 C37 H37 119.5
C38 C37 H37 119.5
C39 C38 C37 118.1(3)
C39 C38 C43 121.2(2)
C37 C38 C43 120.7(2)
O9 C39 C40 123.9(3)
O9 C39 C38 115.4(2)
C40 C39 C38 120.7(3)
C39 C40 C35 121.3(3)
C39 C40 H40 119.3
C35 C40 H40 119.3
O9 C41 H41A 109.5
O9 C41 H41C 109.5
H41A C41 H41C 109.5
O9 C41 H41B 109.5
H41A C41 H41B 109.5
H41C C41 H41B 109.5
O10 C42 H42A 109.5
O10 C42 H42C 109.5
H42A C42 H42C 109.5
O10 C42 H42B 109.5
H42A C42 H42B 109.5
H42C C42 H42B 109.5
C38 C43 C3 111.2(2)
C38 C43 H43A 109.4
C3 C43 H43A 109.4
C38 C43 H43B 109.4
C3 C43 H43B 109.4
H43A C43 H43B 108.0
O1 C44 C45 107.6(2)
O1 C44 H44A 110.2
C45 C44 H44A 110.2
O1 C44 H44B 110.2
C45 C44 H44B 110.2
H44A C44 H44B 108.5
C44 C45 C46 113.7(3)
C44 C45 H45A 108.8
C46 C45 H45A 108.8
C44 C45 H45B 108.8
C46 C45 H45B 108.8
H45A C45 H45B 107.7
C47 C46 C45 113.8(3)
C47 C46 H46A 108.8
C45 C46 H46A 108.8
C47 C46 H46B 108.8
C45 C46 H46B 108.8
H46A C46 H46B 107.7
C46 C47 C48 113.7(4)
C46 C47 H47A 108.8
C48 C47 H47A 108.8
C46 C47 H47B 108.8
C48 C47 H47B 108.8
H47A C47 H47B 107.7
C49 C48 C47 127.5(5)
C49 C48 C50 26.5(4)
C47 C48 C50 102.8(5)
C49 C48 H48B 104.4
C47 C48 H48B 111.2
C50 C48 H48B 111.2
C49 C48 H48A 90.9
C47 C48 H48A 111.2
C50 C48 H48A 111.2
H48B C48 H48A 109.1
C49 C48 H48C 105.4
C47 C48 H48C 105.4
C50 C48 H48C 126.8
H48B C48 H48C 99.1
H48A C48 H48C 15.7
C49 C48 H48D 105.4
C47 C48 H48D 105.4
C50 C48 H48D 108.6
H48B C48 H48D 7.7
H48A C48 H48D 116.6
H48C C48 H48D 106.0
C52 C49 C48 125.6(7)
C52 C49 H49B 105.9
C48 C49 H49B 105.9
C52 C49 H49A 105.9
C48 C49 H49A 105.9
H49B C49 H49A 106.2
C51 C50 C48 113.7(6)
C51 C50 H50B 108.8
C48 C50 H50B 108.8
C51 C50 H50A 108.8
C48 C50 H50A 108.8
H50B C50 H50A 107.7
C54 C51 C50 141.3(8)
C53 C52 C49 113.4(9)
C53 C52 H52A 108.9
C49 C52 H52A 108.9
C53 C52 H52B 108.9
C49 C52 H52B 108.9
H52A C52 H52B 107.7
C52 C53 H53B 109.5
C52 C53 H53A 109.5
H53B C53 H53A 109.5
C52 C53 H53C 109.5
H53B C53 H53C 109.5
H53A C53 H53C 109.5
O2 C55 C56 108.4(2)
O2 C55 H55A 110.0
C56 C55 H55A 110.0
O2 C55 H55B 110.0
C56 C55 H55B 110.0
H55A C55 H55B 108.4
C55 C56 C57 110.7(2)
C55 C56 H56B 109.5
C57 C56 H56B 109.5
C55 C56 H56A 109.5
C57 C56 H56A 109.5
H56B C56 H56A 108.1
C56 C57 C58 114.4(2)
C56 C57 H57A 108.6
C58 C57 H57A 108.6
C56 C57 H57B 108.6
C58 C57 H57B 108.6
H57A C57 H57B 107.6
C57 C58 C59 112.4(2)
C57 C58 H58B 109.1
C59 C58 H58B 109.1
C57 C58 H58A 109.1
C59 C58 H58A 109.1
H58B C58 H58A 107.8
C60 C59 C58 114.3(2)
C60 C59 H59B 108.7
C58 C59 H59B 108.7
C60 C59 H59A 108.7
C58 C59 H59A 108.7
H59B C59 H59A 107.6
C61 C60 C59 114.0(2)
C61 C60 H60A 108.8
C59 C60 H60A 108.8
C61 C60 H60B 108.8
C59 C60 H60B 108.8
H60A C60 H60B 107.6
C60 C61 C62 113.0(3)
C60 C61 H61A 109.0
C62 C61 H61A 109.0
C60 C61 H61B 109.0
C62 C61 H61B 109.0
H61A C61 H61B 107.8
C61 C62 H62B 109.5
C61 C62 H62C 109.5
H62B C62 H62C 109.5
C61 C62 H62A 109.5
H62B C62 H62A 109.5
H62C C62 H62A 109.5
C66 C63 H63A 109.5
C66 C63 H63C 109.5
H63A C63 H63C 109.5
C66 C63 H63B 109.5
H63A C63 H63B 109.5
H63C C63 H63B 109.5
C68 C65 C64 122.3(11)
C68 C65 H65A 106.8
C64 C65 H65A 106.8
C68 C65 H65B 106.8
C64 C65 H65B 106.8
H65A C65 H65B 106.6
C67 C66 C63 128.1(11)
C67 C66 H66A 105.3
C63 C66 H66A 105.3
C67 C66 H66B 105.3
C63 C66 H66B 105.3
H66A C66 H66B 106.0
C66 C67 C69 134.4(11)
C66 C67 H67A 103.6
C69 C67 H67A 103.6
C66 C67 H67B 103.6
C69 C67 H67B 103.6
H67A C67 H67B 105.3
C65 C68 C70 120.8(10)
C65 C68 H68A 107.1
C70 C68 H68A 107.1
C65 C68 H68B 107.1
C70 C68 H68B 107.1
H68A C68 H68B 106.8
C71 C69 C67 137.9(16)
C71 C69 H69A 102.6
C67 C69 H69A 102.6
C71 C69 H69B 102.6
C67 C69 H69B 102.6
H69A C69 H69B 105.0
C72 C70 C68 116.0(14)
C72 C70 H70A 108.3
C68 C70 H70A 108.3
C72 C70 H70B 108.3
C68 C70 H70B 108.3
H70A C70 H70B 107.4
C69 C71 C73 126.9(19)
C70 C72 C74 110.4(17)
C70 C72 H72A 109.6
C74 C72 H72A 109.6
C70 C72 H72B 109.6
C74 C72 H72B 109.6
H72A C72 H72B 108.1
C71 C73 H73B 109.5
C71 C73 H73A 109.5
H73B C73 H73A 109.5
C71 C73 H73C 109.5
H73B C73 H73C 109.5
H73A C73 H73C 109.5

loop_
_geom_bond_atom_site_label_1
_geom_bond_atom_site_label_2
_geom_bond_distance
O1 C1 1.374(4)
O1 C44 1.432(4)
O2 C4 1.378(3)
O2 C55 1.432(3)
O3 C12 1.389(4)
O3 C14 1.426(4)
O4 C9 1.389(4)
O4 C15 1.423(4)
O5 C21 1.383(4)
O5 C23 1.419(4)
O6 C18 1.378(4)
O6 C24 1.427(4)
O7 C30 1.391(4)
O7 C32 1.412(4)
O8 C27 1.385(3)
O8 C33 1.420(4)
O9 C39 1.381(3)
O9 C41 1.420(4)
O10 C36 1.390(3)
O10 C42 1.411(4)
C1 C2 1.391(4)
C1 C6 1.397(4)
C2 C3 1.388(4)
C2 H2 0.9300
C3 C4 1.401(4)
C3 C43 1.518(4)
C4 C5 1.385(4)
C5 C6 1.387(4)
C5 H5 0.9300
C6 C7 1.520(4)
C7 C8 1.518(4)
C7 H7B 0.9700
C7 H7A 0.9700
C8 C9 1.387(4)
C8 C13 1.395(4)
C9 C10 1.387(4)
C10 C11 1.393(4)
C10 H10 0.9300
C11 C12 1.389(4)
C11 C16 1.522(4)
C12 C13 1.393(4)
C13 H13 0.9300
C14 H14B 0.9600
C14 H14A 0.9600
C14 H14C 0.9600
C15 H15C 0.9600
C15 H15B 0.9600
C15 H15A 0.9600
C16 C17 1.516(4)
C16 H16B 0.9700
C16 H16A 0.9700
C17 C22 1.385(4)
C17 C18 1.399(4)
C18 C19 1.391(4)
C19 C20 1.389(4)
C19 H19 0.9300
C20 C21 1.402(4)
C20 C25 1.515(4)
C21 C22 1.386(4)
C22 H22 0.9300
C23 H23A 0.9600
C23 H23C 0.9600
C23 H23B 0.9600
C24 H24A 0.9600
C24 H24C 0.9600
C24 H24B 0.9600
C25 C26 1.515(4)
C25 H25A 0.9700
C25 H25B 0.9700
C26 C27 1.389(4)
C26 C31 1.392(4)
C27 C28 1.390(4)
C28 C29 1.386(4)
C28 H28 0.9300
C29 C30 1.388(4)
C29 C34 1.518(4)
C30 C31 1.387(4)
C31 H31 0.9300
C32 H32A 0.9600
C32 H32B 0.9600
C32 H32C 0.9600
C33 H33A 0.9600
C33 H33B 0.9600
C33 H33C 0.9600
C34 C35 1.512(4)
C34 H34B 0.9700
C34 H34A 0.9700
C35 C40 1.390(4)
C35 C36 1.394(4)
C36 C37 1.387(4)
C37 C38 1.395(4)
C37 H37 0.9300
C38 C39 1.394(4)
C38 C43 1.514(4)
C39 C40 1.384(4)
C40 H40 0.9300
C41 H41A 0.9600
C41 H41C 0.9600
C41 H41B 0.9600
C42 H42A 0.9600
C42 H42C 0.9600
C42 H42B 0.9600
C43 H43A 0.9700
C43 H43B 0.9700
C44 C45 1.507(4)
C44 H44A 0.9700
C44 H44B 0.9700
C45 C46 1.520(5)
C45 H45A 0.9700
C45 H45B 0.9700
C46 C47 1.508(5)
C46 H46A 0.9700
C46 H46B 0.9700
C47 C48 1.514(6)
C47 H47A 0.9700
C47 H47B 0.9700
C48 C49 1.427(8)
C48 C50 1.662(9)
C48 H48B 0.9700
C48 H48A 0.9700
C48 H48C 0.9700
C48 H48D 0.9700
C49 C52 1.425(11)
C49 H49B 0.9700
C49 H49A 0.9700
C50 C51 1.493(11)
C50 H50B 0.9700
C50 H50A 0.9700
C51 C54 1.485(12)
C52 C53 1.055(11)
C52 H52A 0.9700
C52 H52B 0.9700
C53 H53B 0.9600
C53 H53A 0.9600
C53 H53C 0.9600
C54 H54B 0.9600
C54 H54A 0.9600
C54 H54C 0.9600
C55 C56 1.506(4)
C55 H55A 0.9700
C55 H55B 0.9700
C56 C57 1.524(4)
C56 H56B 0.9700
C56 H56A 0.9700
C57 C58 1.525(4)
C57 H57A 0.9700
C57 H57B 0.9700
C58 C59 1.526(4)
C58 H58B 0.9700
C58 H58A 0.9700
C59 C60 1.520(4)
C59 H59B 0.9700
C59 H59A 0.9700
C60 C61 1.515(4)
C60 H60A 0.9700
C60 H60B 0.9700
C61 C62 1.518(4)
C61 H61A 0.9700
C61 H61B 0.9700
C62 H62B 0.9600
C62 H62C 0.9600
C62 H62A 0.9600
C63 C66 1.474(13)
C63 H63A 0.9600
C63 H63C 0.9600
C63 H63B 0.9600
C64 C65 1.521(17)
C64 H64B 0.9600
C64 H64C 0.9600
C64 H64A 0.9600
C65 C68 1.457(14)
C65 H65A 0.9700
C65 H65B 0.9700
C66 C67 1.386(16)
C66 H66A 0.9700
C66 H66B 0.9700
C67 C69 1.454(17)
C67 H67A 0.9700
C67 H67B 0.9700
C68 C70 1.585(18)
C68 H68A 0.9700
C68 H68B 0.9700
C69 C71 1.25(2)
C69 H69A 0.9700
C69 H69B 0.9700
C70 C72 1.24(2)
C70 H70A 0.9700
C70 H70B 0.9700
C71 C73 1.39(3)
C72 C74 1.471(18)
C72 H72A 0.9700
C72 H72B 0.9700
C73 H73B 0.9600
C73 H73A 0.9600
C73 H73C 0.9600
C74 H74B 0.9600
C74 H74A 0.9600
C74 H74C 0.9600

loop_
_geom_torsion_atom_site_label_1
_geom_torsion_atom_site_label_2
_geom_torsion_atom_site_label_3
_geom_torsion_atom_site_label_4
_geom_torsion
C44 O1 C1 C2 -14.8(4)
C44 O1 C1 C6 166.0(2)
O1 C1 C2 C3 -177.8(2)
C6 C1 C2 C3 1.3(4)
C1 C2 C3 C4 -0.1(4)
C1 C2 C3 C43 177.2(2)
C55 O2 C4 C5 -6.9(4)
C55 O2 C4 C3 172.9(2)
C2 C3 C4 O2 178.4(2)
C43 C3 C4 O2 1.1(4)
C2 C3 C4 C5 -1.7(4)
C43 C3 C4 C5 -179.0(2)
O2 C4 C5 C6 -177.8(3)
C3 C4 C5 C6 2.3(4)
C4 C5 C6 C1 -1.1(4)
C4 C5 C6 C7 177.4(3)
O1 C1 C6 C5 178.5(2)
C2 C1 C6 C5 -0.7(4)
O1 C1 C6 C7 -0.1(4)
C2 C1 C6 C7 -179.2(2)
C5 C6 C7 C8 -91.3(3)
C1 C6 C7 C8 87.2(3)
C6 C7 C8 C9 87.6(3)
C6 C7 C8 C13 -91.4(3)
C13 C8 C9 C10 0.0(4)
C7 C8 C9 C10 -179.0(3)
C13 C8 C9 O4 -179.3(2)
C7 C8 C9 O4 1.7(4)
C15 O4 C9 C8 -175.4(3)
C15 O4 C9 C10 5.3(4)
C8 C9 C10 C11 1.4(4)
O4 C9 C10 C11 -179.3(3)
C9 C10 C11 C12 -1.4(4)
C9 C10 C11 C16 177.2(3)
C10 C11 C12 O3 -179.9(2)
C16 C11 C12 O3 1.5(4)
C10 C11 C12 C13 0.1(4)
C16 C11 C12 C13 -178.5(3)
C14 O3 C12 C11 177.0(3)
C14 O3 C12 C13 -3.0(4)
C11 C12 C13 C8 1.3(4)
O3 C12 C13 C8 -178.7(3)
C9 C8 C13 C12 -1.3(4)
C7 C8 C13 C12 177.7(3)
C12 C11 C16 C17 99.1(3)
C10 C11 C16 C17 -79.5(3)
C11 C16 C17 C22 -94.6(3)
C11 C16 C17 C18 82.7(3)
C24 O6 C18 C19 2.9(4)
C24 O6 C18 C17 -178.4(3)
C22 C17 C18 O6 -176.0(2)
C16 C17 C18 O6 6.5(4)
C22 C17 C18 C19 2.7(4)
C16 C17 C18 C19 -174.7(2)
O6 C18 C19 C20 176.5(2)
C17 C18 C19 C20 -2.1(4)
C18 C19 C20 C21 -0.3(4)
C18 C19 C20 C25 178.4(2)
C23 O5 C21 C22 -1.4(4)
C23 O5 C21 C20 178.9(3)
C19 C20 C21 O5 -178.3(2)
C25 C20 C21 O5 3.1(4)
C19 C20 C21 C22 2.0(4)
C25 C20 C21 C22 -176.7(3)
C18 C17 C22 C21 -1.0(4)
C16 C17 C22 C21 176.4(3)
O5 C21 C22 C17 178.9(3)
C20 C21 C22 C17 -1.4(4)
C19 C20 C25 C26 -91.0(3)
C21 C20 C25 C26 87.6(3)
C20 C25 C26 C27 95.6(3)
C20 C25 C26 C31 -82.7(3)
C33 O8 C27 C26 176.6(3)
C33 O8 C27 C28 -2.8(4)
C31 C26 C27 O8 178.9(2)
C25 C26 C27 O8 0.6(4)
C31 C26 C27 C28 -1.7(4)
C25 C26 C27 C28 -180.0(2)
O8 C27 C28 C29 -178.9(2)
C26 C27 C28 C29 1.7(4)
C27 C28 C29 C30 0.1(4)
C27 C28 C29 C34 178.5(2)
C28 C29 C30 C31 -2.0(4)
C34 C29 C30 C31 179.6(3)
C28 C29 C30 O7 178.3(2)
C34 C29 C30 O7 0.0(4)
C32 O7 C30 C31 2.3(4)
C32 O7 C30 C29 -178.0(3)
C29 C30 C31 C26 2.1(4)
O7 C30 C31 C26 -178.3(3)
C27 C26 C31 C30 -0.2(4)
C25 C26 C31 C30 178.2(3)
C28 C29 C34 C35 -88.4(3)
C30 C29 C34 C35 90.0(3)
C29 C34 C35 C40 -87.6(3)
C29 C34 C35 C36 90.2(3)
C42 O10 C36 C37 1.0(4)
C42 O10 C36 C35 -179.4(3)
C40 C35 C36 C37 -0.3(4)
C34 C35 C36 C37 -178.2(2)
C40 C35 C36 O10 -179.9(2)
C34 C35 C36 O10 2.2(4)
O10 C36 C37 C38 -179.2(2)
C35 C36 C37 C38 1.2(4)
C36 C37 C38 C39 -1.1(4)
C36 C37 C38 C43 176.1(2)
C41 O9 C39 C40 3.5(4)
C41 O9 C39 C38 -176.7(2)
C37 C38 C39 O9 -179.7(2)
C43 C38 C39 O9 3.1(4)
C37 C38 C39 C40 0.2(4)
C43 C38 C39 C40 -177.1(2)
O9 C39 C40 C35 -179.4(2)
C38 C39 C40 C35 0.7(4)
C36 C35 C40 C39 -0.7(4)
C34 C35 C40 C39 177.2(3)
C39 C38 C43 C3 84.0(3)
C37 C38 C43 C3 -93.2(3)
C2 C3 C43 C38 -91.1(3)
C4 C3 C43 C38 86.1(3)
C1 O1 C44 C45 -165.7(2)
O1 C44 C45 C46 56.7(3)
C44 C45 C46 C47 170.0(3)
C45 C46 C47 C48 171.0(3)
C46 C47 C48 C49 -170.9(5)
C46 C47 C48 C50 178.7(4)
C47 C48 C49 C52 169.2(6)
C50 C48 C49 C52 -167.6(16)
C49 C48 C50 C51 24.5(9)
C47 C48 C50 C51 -174.3(6)
C48 C50 C51 C54 -112.9(12)
C48 C49 C52 C53 -147.7(9)
C4 O2 C55 C56 180.0(2)
O2 C55 C56 C57 168.0(3)
C55 C56 C57 C58 176.8(3)
C56 C57 C58 C59 175.5(3)
C57 C58 C59 C60 -179.5(3)
C58 C59 C60 C61 -178.7(3)
C59 C60 C61 C62 178.7(3)
C63 C66 C67 C69 -175.2(16)
C64 C65 C68 C70 -171.9(12)
C66 C67 C69 C71 157(2)
C65 C68 C70 C72 -176.5(16)
C67 C69 C71 C73 164(2)
C68 C70 C72 C74 156.6(14)
